data_4036261
loop_
_publ_author_name
'Chen, Jun'
'Kilpatrick, Brenden'
'Oliver, Allen G.'
'Wulff, Jeremy E.'

_publ_section_title
;
 Expansion of Thiele's Acid Chemistry in Pursuit of a Suite of
 Conformationally Constrained Scaffolds.
;
_journal_issue 18
_journal_name_full 'The Journal of organic chemistry'
_journal_page_first 8979
_journal_page_last 8989
_journal_paper_doi 10.1021/acs.joc.5b01332
_journal_volume 80
_journal_year 2015
_chemical_absolute_configuration ad
_chemical_formula_moiety 'C14 H16 O4'
_chemical_formula_sum 'C14 H16 O4'
_chemical_formula_weight 248.27
_space_group_crystal_system monoclinic
_space_group_IT_number 7
_space_group_name_Hall 'P -2yc'
_space_group_name_H-M_alt 'P 1 c 1'
_atom_sites_solution_hydrogens geom
_atom_sites_solution_primary vecmap
_atom_sites_solution_secondary difmap
_audit_creation_method SHELXL-2014/7
_cell_angle_alpha 90
_cell_angle_beta 95.954(3)
_cell_angle_gamma 90
_cell_formula_units_Z 2
_cell_length_a 8.5158(7)
_cell_length_b 6.0532(5)
_cell_length_c 11.8232(10)
_cell_measurement_reflns_used 5729
_cell_measurement_temperature 120(2)
_cell_measurement_theta_max 70.84
_cell_measurement_theta_min 5.23
_cell_volume 606.17(9)
_computing_cell_refinement 'Bruker SAINT v8.34A'
_computing_data_collection 'Bruker APEX-II v2014-11.0'
_computing_data_reduction 'Bruker SAINT v8.34A'
_computing_molecular_graphics 'Bruker XP'
_computing_publication_material 'CIFTAB (Sheldrick, 2008)'
_computing_structure_refinement 'SHELXL-2014/7 (Sheldrick, 2015)'
_computing_structure_solution 'SHELXT-2014/2 (Sheldrick, 2015)'
_diffrn_ambient_temperature 120(2)
_diffrn_detector_area_resol_mean 8.33
_diffrn_measured_fraction_theta_full 0.975
_diffrn_measured_fraction_theta_max 0.960
_diffrn_measurement_device_type 'Bruker APEX-II'
_diffrn_measurement_method 'combination of \w and \f-scans '
_diffrn_radiation_type CuK\a
_diffrn_radiation_wavelength 1.54184
_diffrn_reflns_av_R_equivalents 0.0297
_diffrn_reflns_av_unetI/netI 0.0185
_diffrn_reflns_Laue_measured_fraction_full 0.975
_diffrn_reflns_Laue_measured_fraction_max 0.960
_diffrn_reflns_limit_h_max 10
_diffrn_reflns_limit_h_min -10
_diffrn_reflns_limit_k_max 7
_diffrn_reflns_limit_k_min -7
_diffrn_reflns_limit_l_max 14
_diffrn_reflns_limit_l_min -14
_diffrn_reflns_number 15713
_diffrn_reflns_point_group_measured_fraction_full 0.959
_diffrn_reflns_point_group_measured_fraction_max 0.940
_diffrn_reflns_theta_full 67.679
_diffrn_reflns_theta_max 72.099
_diffrn_reflns_theta_min 5.222
_diffrn_source 'Incoatec micro-focus'
_exptl_absorpt_coefficient_mu 0.820
_exptl_absorpt_correction_T_max 1.0000
_exptl_absorpt_correction_T_min 0.9075
_exptl_absorpt_correction_type numerical
_exptl_absorpt_process_details 'SADABS (Krause et al., 2015)'
_exptl_crystal_colour colorless
_exptl_crystal_density_diffrn 1.360
_exptl_crystal_description block
_exptl_crystal_F_000 264
_exptl_crystal_size_max 0.259
_exptl_crystal_size_mid 0.240
_exptl_crystal_size_min 0.090
_refine_diff_density_max 0.246
_refine_diff_density_min -0.307
_refine_diff_density_rms 0.084
_refine_ls_abs_structure_details
;
 Flack x determined using 1065 quotients [(I+)-(I-)]/[(I+)+(I-)]
 (Parsons, Flack and Wagner, Acta Cryst. B69 (2013) 249-259).
;
_refine_ls_abs_structure_Flack 0.14(7)
_refine_ls_extinction_method none
_refine_ls_goodness_of_fit_ref 1.118
_refine_ls_hydrogen_treatment constr
_refine_ls_matrix_type full
_refine_ls_number_parameters 310
_refine_ls_number_reflns 2257
_refine_ls_number_restraints 305
_refine_ls_restrained_S_all 1.131
_refine_ls_R_factor_all 0.0537
_refine_ls_R_factor_gt 0.0531
_refine_ls_shift/su_max 0.042
_refine_ls_shift/su_mean 0.011
_refine_ls_structure_factor_coef Fsqd
_refine_ls_weighting_details 'w=1/[\s^2^(Fo^2^)+(0.1006P)^2^+0.0949P] where P=(Fo^2^+2Fc^2^)/3'
_refine_ls_weighting_scheme calc
_refine_ls_wR_factor_gt 0.1454
_refine_ls_wR_factor_ref 0.1471
_reflns_Friedel_coverage 0.952
_reflns_Friedel_fraction_full 0.943
_reflns_Friedel_fraction_max 0.920
_reflns_number_gt 2223
_reflns_number_total 2257
_reflns_threshold_expression 'I > 2\s(I)'
_cod_data_source_file jo5b01332_si_002.cif
_cod_data_source_block uvic1521a
_cod_original_sg_symbol_H-M 'P c'
_cod_database_code 4036261
_shelx_shelxl_version_number 2014/7
_shelx_space_group_comment
;
The symmetry employed for this shelxl refinement is uniquely defined
by the following loop, which should always be used as a source of
symmetry information in preference to the above space-group names.
They are only intended as comments.
;
_shelx_estimated_absorpt_t_min 0.816
_shelx_estimated_absorpt_t_max 0.930
_diffrn_source_monochromator 'MONTEL Multi-layer'

loop_
_space_group_symop_operation_xyz
'x, y, z'
'x, -y, z+1/2'

loop_
_atom_site_label
_atom_site_type_symbol
_atom_site_fract_x
_atom_site_fract_y
_atom_site_fract_z
_atom_site_U_iso_or_equiv
_atom_site_adp_type
_atom_site_occupancy
_atom_site_site_symmetry_order
_atom_site_calc_flag
_atom_site_refinement_flags_posn
_atom_site_refinement_flags_adp
_atom_site_refinement_flags_occupancy
_atom_site_disorder_assembly
_atom_site_disorder_group
O1 O -0.1105(13) 0.703(2) 0.9674(10) 0.046(2) Uani 0.5 1 d . U P A 1
O3 O 0.6656(11) 0.7923(18) 0.7064(10) 0.044(2) Uani 0.5 1 d . U P A 1
O4 O 0.609(2) 0.422(3) 0.7611(14) 0.036(3) Uani 0.5 1 d . U P A 1
C1 C 0.0816(8) 0.7412(12) 0.8358(5) 0.0241(12) Uani 0.5 1 d . U P A 1
C2 C 0.1726(13) 0.8704(16) 0.7548(9) 0.034(2) Uani 0.5 1 d . U P A 1
H2A H 0.1180 1.0057 0.7219 0.041 Uiso 0.5 1 calc R U P A 1
C3 C 0.1892(12) 0.6761(12) 0.6667(6) 0.0309(16) Uani 0.5 1 d . U P A 1
H3A H 0.0868 0.6282 0.6270 0.037 Uiso 0.5 1 calc R U P A 1
H3B H 0.2653 0.7094 0.6111 0.037 Uiso 0.5 1 calc R U P A 1
C4 C 0.2553(11) 0.5145(11) 0.7611(5) 0.0270(14) Uani 0.5 1 d . U P A 1
H4A H 0.2790 0.3612 0.7364 0.032 Uiso 0.5 1 calc R U P A 1
C5 C 0.1395(9) 0.5353(10) 0.8410(6) 0.0267(13) Uani 0.5 1 d . U P A 1
H5A H 0.1091 0.4214 0.8895 0.032 Uiso 0.5 1 calc R U P A 1
C6 C 0.4056(9) 0.6628(9) 0.8122(5) 0.0223(12) Uani 0.5 1 d . U P A 1
C7 C 0.3405(10) 0.9053(11) 0.8043(6) 0.0288(13) Uani 0.5 1 d . U P A 1
H7A H 0.3992 0.9953 0.7516 0.035 Uiso 0.5 1 calc R U P A 1
C8 C 0.3617(11) 1.0008(12) 0.9228(7) 0.0324(15) Uani 0.5 1 d . U P A 1
H8A H 0.4374 1.1253 0.9265 0.039 Uiso 0.5 1 calc R U P A 1
H8B H 0.2596 1.0556 0.9447 0.039 Uiso 0.5 1 calc R U P A 1
C9 C 0.4227(10) 0.8207(12) 0.9995(7) 0.0293(19) Uani 0.5 1 d . U P A 1
H9A H 0.4368 0.8291 1.0802 0.035 Uiso 0.5 1 calc R U P A 1
C10 C 0.4570(11) 0.6330(13) 0.9340(6) 0.0246(16) Uani 0.5 1 d . U P A 1
H10A H 0.5073 0.5034 0.9653 0.030 Uiso 0.5 1 calc R U P A 1
C11 C -0.0380(11) 0.8174(17) 0.9077(8) 0.0283(19) Uani 0.5 1 d . U P A 1
C12 C 0.5946(11) 0.6715(16) 0.7615(9) 0.029(2) Uani 0.5 1 d . U P A 1
C13 C 0.743(3) 0.366(4) 0.705(2) 0.043(5) Uani 0.5 1 d . U P A 1
H13A H 0.7245 0.4088 0.6245 0.064 Uiso 0.5 1 calc R U P A 1
H13B H 0.7613 0.2065 0.7103 0.064 Uiso 0.5 1 calc R U P A 1
H13C H 0.8361 0.4444 0.7406 0.064 Uiso 0.5 1 calc R U P A 1
O1A O 0.6068(13) 0.7684(19) 0.6875(11) 0.052(3) Uani 0.5 1 d . U P A 2
O2A O 0.599(2) 0.456(3) 0.7579(17) 0.043(4) Uani 0.5 1 d . U P A 2
O3A O -0.0499(15) 0.725(2) 0.9842(15) 0.069(4) Uani 0.5 1 d . U P A 2
C1A C 0.4820(10) 0.7556(15) 0.8358(7) 0.0382(15) Uani 0.5 1 d . U P A 2
C2A C 0.3931(16) 0.625(2) 0.9294(13) 0.056(3) Uani 0.5 1 d . U P A 2
H2B H 0.4476 0.4924 0.9652 0.068 Uiso 0.5 1 calc R U P A 2
C3A C 0.3579(16) 0.795(3) 1.0016(11) 0.070(3) Uani 0.5 1 d . U P A 2
H3C H 0.4534 0.8486 1.0485 0.083 Uiso 0.5 1 calc R U P A 2
H3D H 0.2776 0.7498 1.0518 0.083 Uiso 0.5 1 calc R U P A 2
C4A C 0.2918(12) 0.9722(15) 0.9127(8) 0.039(2) Uani 0.5 1 d . U P A 2
H4B H 0.2645 1.1200 0.9429 0.047 Uiso 0.5 1 calc R U P A 2
C5A C 0.4192(10) 0.9657(14) 0.8352(7) 0.0376(17) Uani 0.5 1 d . U P A 2
H5B H 0.4519 1.0869 0.7922 0.045 Uiso 0.5 1 calc R U P A 2
C6A C 0.1521(12) 0.8225(16) 0.8647(9) 0.048(2) Uani 0.5 1 d . U P A 2
C7A C 0.2242(13) 0.5927(14) 0.8729(9) 0.0489(19) Uani 0.5 1 d . U P A 2
H7B H 0.1632 0.4944 0.9203 0.059 Uiso 0.5 1 calc R U P A 2
C8A C 0.1905(18) 0.519(3) 0.7288(13) 0.078(4) Uani 0.5 1 d . U P A 2
H8C H 0.2914 0.4891 0.6969 0.093 Uiso 0.5 1 calc R U P A 2
H8D H 0.1231 0.3856 0.7191 0.093 Uiso 0.5 1 calc R U P A 2
C9A C 0.1213(14) 0.684(2) 0.6809(11) 0.057(3) Uani 0.5 1 d . U P A 2
H9B H 0.0760 0.6761 0.6041 0.069 Uiso 0.5 1 calc R U P A 2
C10A C 0.1137(15) 0.864(2) 0.7387(12) 0.048(3) Uani 0.5 1 d . U P A 2
H10B H 0.0873 1.0049 0.7063 0.058 Uiso 0.5 1 calc R U P A 2
C11A C 0.5458(11) 0.6272(17) 0.7419(9) 0.0281(19) Uani 0.5 1 d . U P A 2
C12A C 0.0116(12) 0.8558(16) 0.9325(9) 0.032(2) Uani 0.5 1 d . U P A 2
C13A C 0.729(3) 0.371(3) 0.693(2) 0.037(4) Uani 0.5 1 d . U P A 2
H13D H 0.7043 0.4023 0.6119 0.056 Uiso 0.5 1 calc R U P A 2
H13E H 0.7400 0.2107 0.7043 0.056 Uiso 0.5 1 calc R U P A 2
H13F H 0.8290 0.4432 0.7208 0.056 Uiso 0.5 1 calc R U P A 2
O2 O -0.0475(3) 1.0537(4) 0.9120(3) 0.0427(7) Uani 1 1 d . U . . .
C14 C -0.1731(5) 1.1261(6) 0.9743(4) 0.0425(9) Uani 1 1 d . U . . .
H14A H -0.1618 1.0581 1.0499 0.064 Uiso 0.5 1 calc R U P B 1
H14B H -0.2745 1.0826 0.9336 0.064 Uiso 0.5 1 calc R U P B 1
H14C H -0.1692 1.2872 0.9820 0.064 Uiso 0.5 1 calc R U P B 1
H14D H -0.1438 1.1025 1.0557 0.064 Uiso 0.5 1 calc R U P C 2
H14E H -0.2689 1.0418 0.9498 0.064 Uiso 0.5 1 calc R U P C 2
H14F H -0.1928 1.2836 0.9599 0.064 Uiso 0.5 1 calc R U P C 2

loop_
_atom_site_aniso_label
_atom_site_aniso_U_11
_atom_site_aniso_U_22
_atom_site_aniso_U_33
_atom_site_aniso_U_23
_atom_site_aniso_U_13
_atom_site_aniso_U_12
O1 0.063(6) 0.033(3) 0.046(3) 0.006(2) 0.026(4) -0.004(4)
O3 0.037(5) 0.038(4) 0.062(5) 0.005(3) 0.027(4) 0.000(4)
O4 0.039(4) 0.027(5) 0.044(4) 0.007(3) 0.016(3) 0.019(3)
C1 0.023(3) 0.027(3) 0.022(3) 0.000(2) 0.004(2) -0.006(2)
C2 0.043(5) 0.025(3) 0.038(4) 0.020(3) 0.023(4) 0.008(3)
C3 0.038(5) 0.034(3) 0.020(3) 0.003(2) 0.001(3) 0.000(3)
C4 0.052(4) 0.020(3) 0.010(2) 0.006(2) 0.007(2) 0.013(3)
C5 0.032(3) 0.014(3) 0.034(3) 0.003(2) 0.005(2) 0.001(2)
C6 0.027(3) 0.013(2) 0.029(3) 0.0038(18) 0.013(2) 0.001(2)
C7 0.037(3) 0.016(2) 0.037(3) 0.005(2) 0.019(3) 0.009(2)
C8 0.021(4) 0.018(3) 0.058(4) -0.014(3) 0.007(3) 0.001(3)
C9 0.031(5) 0.030(3) 0.025(3) -0.008(2) -0.003(3) -0.002(3)
C10 0.034(4) 0.021(3) 0.023(3) 0.002(2) 0.021(3) 0.003(3)
C11 0.031(4) 0.031(4) 0.023(4) 0.006(3) 0.003(3) 0.003(3)
C12 0.022(5) 0.027(4) 0.038(5) -0.002(3) 0.008(3) 0.000(3)
C13 0.038(8) 0.058(9) 0.033(5) -0.006(5) 0.012(4) 0.020(6)
O1A 0.044(5) 0.040(4) 0.077(6) 0.019(4) 0.029(5) 0.002(4)
O2A 0.032(5) 0.034(6) 0.070(6) 0.019(4) 0.033(4) 0.009(4)
O3A 0.071(7) 0.041(5) 0.105(9) 0.021(5) 0.061(7) 0.019(5)
C1A 0.034(3) 0.040(3) 0.041(3) 0.004(3) 0.007(3) 0.001(3)
C2A 0.052(6) 0.050(5) 0.074(6) 0.012(4) 0.037(5) 0.003(5)
C3A 0.053(7) 0.108(8) 0.051(5) 0.021(5) 0.023(5) 0.022(6)
C4A 0.028(4) 0.041(4) 0.048(4) -0.005(3) 0.004(3) -0.008(3)
C5A 0.033(4) 0.036(4) 0.043(4) -0.008(3) 0.005(3) -0.012(3)
C6A 0.032(4) 0.050(4) 0.064(5) -0.017(3) 0.020(3) -0.011(3)
C7A 0.053(4) 0.028(3) 0.069(5) 0.000(3) 0.020(4) -0.006(3)
C8A 0.071(8) 0.068(6) 0.093(8) -0.038(6) 0.000(6) 0.002(5)
C9A 0.032(5) 0.079(6) 0.062(6) -0.022(4) 0.012(4) -0.005(4)
C10A 0.043(6) 0.054(5) 0.049(5) -0.008(4) 0.012(4) -0.004(5)
C11A 0.020(4) 0.029(4) 0.036(4) -0.002(3) 0.005(3) -0.005(3)
C12A 0.035(5) 0.026(4) 0.034(5) -0.002(3) 0.006(4) -0.001(3)
C13A 0.013(5) 0.033(6) 0.069(11) 0.000(6) 0.019(5) 0.003(4)
O2 0.0400(14) 0.0365(14) 0.0555(16) 0.0114(12) 0.0234(11) 0.0110(11)
C14 0.043(2) 0.0364(18) 0.050(2) -0.0056(18) 0.0151(16) 0.0020(16)

loop_
_atom_type_symbol
_atom_type_description
_atom_type_scat_dispersion_real
_atom_type_scat_dispersion_imag
_atom_type_scat_source
C C 0.0181 0.0091 'International Tables Vol C Tables 4.2.6.8 and 6.1.1.4'
H H 0.0000 0.0000 'International Tables Vol C Tables 4.2.6.8 and 6.1.1.4'
O O 0.0492 0.0322 'International Tables Vol C Tables 4.2.6.8 and 6.1.1.4'

loop_
_geom_angle_atom_site_label_1
_geom_angle_atom_site_label_2
_geom_angle_atom_site_label_3
_geom_angle
C13 O4 C12 108.1(17)
C5 C1 C11 122.7(7)
C5 C1 C2 107.4(7)
C11 C1 C2 129.6(7)
C7 C2 C1 110.8(7)
C7 C2 C3 102.3(8)
C1 C2 C3 96.8(7)
C7 C2 H2A 114.9
C1 C2 H2A 114.9
C3 C2 H2A 114.9
C4 C3 C2 92.6(6)
C4 C3 H3A 113.2
C2 C3 H3A 113.2
C4 C3 H3B 113.2
C2 C3 H3B 113.2
H3A C3 H3B 110.5
C5 C4 C3 101.3(7)
C5 C4 C6 105.9(6)
C3 C4 C6 97.6(5)
C5 C4 H4A 116.5
C3 C4 H4A 116.5
C6 C4 H4A 116.5
C1 C5 C4 109.0(6)
C1 C5 H5A 125.5
C4 C5 H5A 125.5
C10 C6 C7 103.9(6)
C10 C6 C4 116.0(6)
C7 C6 C4 103.6(5)
C10 C6 C12 98.4(6)
C7 C6 C12 106.2(6)
C4 C6 C12 126.6(6)
C2 C7 C8 115.7(7)
C2 C7 C6 102.0(7)
C8 C7 C6 107.2(5)
C2 C7 H7A 110.5
C8 C7 H7A 110.5
C6 C7 H7A 110.5
C9 C8 C7 106.8(5)
C9 C8 H8A 110.4
C7 C8 H8A 110.4
C9 C8 H8B 110.4
C7 C8 H8B 110.4
H8A C8 H8B 108.6
C10 C9 C8 109.5(6)
C10 C9 H9A 125.2
C8 C9 H9A 125.2
C9 C10 C6 112.2(6)
C9 C10 H10A 123.9
C6 C10 H10A 123.9
O1 C11 O2 121.2(10)
O1 C11 C1 126.1(10)
O2 C11 C1 112.3(7)
O3 C12 O4 124.5(12)
O3 C12 C6 137.4(9)
O4 C12 C6 92.8(10)
O4 C13 H13A 109.5
O4 C13 H13B 109.5
H13A C13 H13B 109.5
O4 C13 H13C 109.5
H13A C13 H13C 109.5
H13B C13 H13C 109.5
C11A O2A C13A 122.1(17)
C5A C1A C11A 130.0(8)
C5A C1A C2A 104.3(9)
C11A C1A C2A 119.1(9)
C3A C2A C7A 96.3(11)
C3A C2A C1A 101.9(11)
C7A C2A C1A 104.5(10)
C3A C2A H2B 117.1
C7A C2A H2B 117.0
C1A C2A H2B 117.0
C2A C3A C4A 100.4(11)
C2A C3A H3C 111.7
C4A C3A H3C 111.7
C2A C3A H3D 111.7
C4A C3A H3D 111.7
H3C C3A H3D 109.5
C5A C4A C6A 109.8(8)
C5A C4A C3A 99.2(9)
C6A C4A C3A 93.1(8)
C5A C4A H4B 117.0
C6A C4A H4B 117.0
C3A C4A H4B 117.0
C1A C5A C4A 109.1(8)
C1A C5A H5B 125.4
C4A C5A H5B 125.5
C10A C6A C7A 105.1(9)
C10A C6A C12A 113.3(9)
C7A C6A C12A 115.0(9)
C10A C6A C4A 109.9(8)
C7A C6A C4A 102.8(8)
C12A C6A C4A 110.1(8)
C6A C7A C2A 105.4(9)
C6A C7A C8A 98.4(9)
C2A C7A C8A 120.4(9)
C6A C7A H7B 110.5
C2A C7A H7B 110.5
C8A C7A H7B 110.5
C9A C8A C7A 104.8(10)
C9A C8A H8C 110.8
C7A C8A H8C 110.8
C9A C8A H8D 110.8
C7A C8A H8D 110.8
H8C C8A H8D 108.9
C8A C9A C10A 118.5(12)
C8A C9A H9B 120.7
C10A C9A H9B 120.7
C9A C10A C6A 111.2(12)
C9A C10A H10B 124.4
C6A C10A H10B 124.4
O2A C11A O1A 122.8(14)
O2A C11A C1A 121.1(14)
O1A C11A C1A 103.5(10)
O3A C12A O2 122.4(12)
O3A C12A C6A 127.7(12)
O2 C12A C6A 109.3(8)
O2A C13A H13D 109.5
O2A C13A H13E 109.5
H13D C13A H13E 109.5
O2A C13A H13F 109.5
H13D C13A H13F 109.5
H13E C13A H13F 109.5
C12A O2 C14 118.6(6)
C14 O2 C11 111.9(5)
O2 C14 H14A 109.5
O2 C14 H14B 109.5
H14A C14 H14B 109.5
O2 C14 H14C 109.5
H14A C14 H14C 109.5
H14B C14 H14C 109.5
O2 C14 H14D 109.5
O2 C14 H14E 109.5
H14D C14 H14E 109.5
O2 C14 H14F 109.5
H14D C14 H14F 109.5
H14E C14 H14F 109.5

loop_
_geom_bond_atom_site_label_1
_geom_bond_atom_site_label_2
_geom_bond_distance
O1 C11 1.203(15)
O3 C12 1.185(16)
O4 C13 1.42(3)
O4 C12 1.51(2)
C1 C5 1.340(9)
C1 C11 1.467(13)
C1 C2 1.512(12)
C2 C7 1.502(16)
C2 C3 1.587(14)
C2 H2A 1.0000
C3 C4 1.546(9)
C3 H3A 0.9900
C3 H3B 0.9900
C4 C5 1.440(11)
C4 C6 1.627(11)
C4 H4A 1.0000
C5 H5A 0.9500
C6 C10 1.473(10)
C6 C7 1.568(8)
C6 C12 1.776(12)
C7 C8 1.509(12)
C7 H7A 1.0000
C8 C9 1.478(11)
C8 H8A 0.9900
C8 H8B 0.9900
C9 C10 1.423(10)
C9 H9A 0.9500
C10 H10A 0.9500
C11 O2 1.434(11)
C13 H13A 0.9800
C13 H13B 0.9800
C13 H13C 0.9800
O1A C11A 1.218(16)
O2A C11A 1.14(2)
O2A C13A 1.50(3)
O3A C12A 1.158(17)
C1A C5A 1.379(12)
C1A C11A 1.503(14)
C1A C2A 1.611(16)
C2A C3A 1.39(2)
C2A C7A 1.53(2)
C2A H2B 1.0000
C3A C4A 1.565(16)
C3A H3C 0.9900
C3A H3D 0.9900
C4A C5A 1.491(15)
C4A C6A 1.555(13)
C4A H4B 1.0000
C5A H5B 0.9500
C6A C10A 1.513(18)
C6A C7A 1.519(12)
C6A C12A 1.522(15)
C7A C8A 1.755(18)
C7A H7B 1.0000
C8A C9A 1.266(19)
C8A H8C 0.9900
C8A H8D 0.9900
C9A C10A 1.292(18)
C9A H9B 0.9500
C10A H10B 0.9500
C12A O2 1.312(11)
C13A H13D 0.9800
C13A H13E 0.9800
C13A H13F 0.9800
O2 C14 1.428(5)
C14 H14A 0.9800
C14 H14B 0.9800
C14 H14C 0.9800
C14 H14D 0.9800
C14 H14E 0.9800
C14 H14F 0.9800

loop_
_geom_torsion_atom_site_label_1
_geom_torsion_atom_site_label_2
_geom_torsion_atom_site_label_3
_geom_torsion_atom_site_label_4
_geom_torsion
C5 C1 C2 C7 -68.7(9)
C11 C1 C2 C7 105.5(10)
C5 C1 C2 C3 37.4(8)
C11 C1 C2 C3 -148.4(8)
C7 C2 C3 C4 61.7(7)
C1 C2 C3 C4 -51.4(7)
C2 C3 C4 C5 50.9(8)
C2 C3 C4 C6 -57.1(7)
C11 C1 C5 C4 -179.3(7)
C2 C1 C5 C4 -4.6(9)
C3 C4 C5 C1 -31.6(8)
C6 C4 C5 C1 69.8(7)
C5 C4 C6 C10 46.4(7)
C3 C4 C6 C10 150.5(7)
C5 C4 C6 C7 -66.8(6)
C3 C4 C6 C7 37.3(7)
C5 C4 C6 C12 170.7(6)
C3 C4 C6 C12 -85.2(8)
C1 C2 C7 C8 -51.5(9)
C3 C2 C7 C8 -153.9(6)
C1 C2 C7 C6 64.4(8)
C3 C2 C7 C6 -37.9(7)
C10 C6 C7 C2 -121.0(7)
C4 C6 C7 C2 0.7(7)
C12 C6 C7 C2 135.8(6)
C10 C6 C7 C8 1.0(9)
C4 C6 C7 C8 122.6(7)
C12 C6 C7 C8 -102.2(7)
C2 C7 C8 C9 108.3(8)
C6 C7 C8 C9 -4.7(10)
C7 C8 C9 C10 6.9(10)
C8 C9 C10 C6 -6.6(10)
C7 C6 C10 C9 3.3(9)
C4 C6 C10 C9 -109.6(8)
C12 C6 C10 C9 112.4(7)
C5 C1 C11 O1 -9.6(15)
C2 C1 C11 O1 177.0(11)
C5 C1 C11 O2 162.8(7)
C2 C1 C11 O2 -10.6(13)
C13 O4 C12 O3 12(2)
C13 O4 C12 C6 170.3(16)
C10 C6 C12 O3 -125.4(14)
C7 C6 C12 O3 -18.2(16)
C4 C6 C12 O3 103.1(14)
C10 C6 C12 O4 81.7(9)
C7 C6 C12 O4 -171.1(8)
C4 C6 C12 O4 -49.7(10)
C5A C1A C2A C3A -27.9(13)
C11A C1A C2A C3A 178.0(10)
C5A C1A C2A C7A 71.9(11)
C11A C1A C2A C7A -82.2(11)
C7A C2A C3A C4A -60.6(11)
C1A C2A C3A C4A 45.7(12)
C2A C3A C4A C5A -48.5(12)
C2A C3A C4A C6A 62.1(11)
C11A C1A C5A C4A 145.9(10)
C2A C1A C5A C4A -4.3(11)
C6A C4A C5A C1A -65.8(10)
C3A C4A C5A C1A 30.9(11)
C5A C4A C6A C10A -45.6(10)
C3A C4A C6A C10A -146.6(10)
C5A C4A C6A C7A 65.9(9)
C3A C4A C6A C7A -35.1(10)
C5A C4A C6A C12A -171.1(8)
C3A C4A C6A C12A 87.9(10)
C10A C6A C7A C2A 117.9(10)
C12A C6A C7A C2A -116.8(10)
C4A C6A C7A C2A 2.8(11)
C10A C6A C7A C8A -7.0(11)
C12A C6A C7A C8A 118.3(10)
C4A C6A C7A C8A -122.1(9)
C3A C2A C7A C6A 35.6(12)
C1A C2A C7A C6A -68.4(11)
C3A C2A C7A C8A 145.3(11)
C1A C2A C7A C8A 41.3(13)
C6A C7A C8A C9A -0.3(14)
C2A C7A C8A C9A -113.8(12)
C7A C8A C9A C10A 9.7(18)
C8A C9A C10A C6A -15.5(17)
C7A C6A C10A C9A 13.4(12)
C12A C6A C10A C9A -112.9(11)
C4A C6A C10A C9A 123.4(11)
C13A O2A C11A O1A -14(3)
C13A O2A C11A C1A -149.1(17)
C5A C1A C11A O2A 177.1(14)
C2A C1A C11A O2A -36.4(18)
C5A C1A C11A O1A 34.5(14)
C2A C1A C11A O1A -179.0(11)
C10A C6A C12A O3A 116.9(18)
C7A C6A C12A O3A -4(2)
C4A C6A C12A O3A -119.6(16)
C10A C6A C12A O2 -54.3(11)
C7A C6A C12A O2 -175.2(8)
C4A C6A C12A O2 69.2(10)
O3A C12A O2 C14 13.2(17)
C6A C12A O2 C14 -175.1(6)
O1 C11 O2 C14 -12.1(12)
C1 C11 O2 C14 175.0(5)
